data_1532533
loop_
_publ_author_name
'Aatiq, A.'
'Boukhari, A.'

_publ_section_title
;
 Synthesis and structural study of the new perovskite series Ca Ln2 Zn Ti2
 O9 ( = (Ca1/3 Ln2/3)A (Zn1/3 Ti2/3)B O3) (Ln = La, Pr, Nd, Eu)
;
_journal_name_full 'Materials Letters'
_journal_page_first 2406
_journal_page_last 2411
_journal_volume 58
_journal_year 2004
_chemical_formula_sum 'Ca0.333 Eu0.667 O3 Ti0.667 Zn0.333'
_chemical_name_systematic '(Ca0.333 Eu0.667) ((Zn0.333 Ti0.667) O3)'
_space_group_IT_number 62
_symmetry_space_group_name_Hall '-P 2c 2ab'
_symmetry_space_group_name_H-M 'P b n m'
_cell_angle_alpha 90
_cell_angle_beta 90
_cell_angle_gamma 90
_cell_formula_units_Z 4
_cell_length_a 5.3933
_cell_length_b 5.5806
_cell_length_c 7.6917
_cell_volume 231.504
_citation_journal_id_ASTM MLETDJ
_cod_data_source_file Aatiq_MLETDJ_2004_1916.cif
_cod_data_source_block Ca0.333Eu0.667O3Ti0.667Zn0.333
_cod_original_cell_volume 231.5036
_cod_original_sg_symbol_Hall '-P 2ac 2n (z,x,y)'
_cod_database_code 1532533

loop_
_symmetry_equiv_pos_as_xyz
x,y,z
x+1/2,-y+1/2,-z
-x+1/2,y+1/2,-z+1/2
-x,-y,z+1/2
-x,-y,-z
-x-1/2,y-1/2,z
x-1/2,-y-1/2,z-1/2
x,y,-z-1/2

loop_
_atom_site_label
_atom_site_type_symbol
_atom_site_fract_x
_atom_site_fract_y
_atom_site_fract_z
_atom_site_occupancy
_atom_site_U_iso_or_equiv
Ti1 Ti+4 0.5 0 0 0.667 0.0
O1 O-2 0.0992 0.4747 0.25 1 0.0
Eu1 Eu+3 0.9869 0.0561 0.25 0.667 0.0
Zn1 Zn+2 0.5 0 0 0.333 0.0
O2 O-2 0.7037 0.299 0.0462 1 0.0
Ca1 Ca+2 0.9869 0.0561 0.25 0.333 0.0
